data_2105726
loop_
_publ_author_name
'Munn, Alexis S.'
'Clarkson, Guy J.'
'Walton, Richard I.'

_publ_section_title
;
 Distortions of a flexible metal-organic framework from substituted
 pendant ligands
;
_journal_coeditor_code BI5024
_journal_issue 1
_journal_name_full 'Acta Crystallographica Section B'
_journal_page_first 11
_journal_page_last 18
_journal_paper_doi 10.1107/S2052520613027224
_journal_volume 70
_journal_year 2014
_chemical_formula_moiety 'C19 H13 Co N O5'
_chemical_formula_sum 'C19 H13 Co N O5'
_chemical_formula_weight 394.23
_space_group_IT_number 15
_symmetry_cell_setting monoclinic
_symmetry_space_group_name_Hall '-C 2yc'
_symmetry_space_group_name_H-M 'C 1 2/c 1'
_atom_sites_solution_hydrogens geom
_atom_sites_solution_primary direct
_atom_sites_solution_secondary difmap
_audit_creation_method SHELXL-97
_cell_angle_alpha 90.00
_cell_angle_beta 116.294(8)
_cell_angle_gamma 90.00
_cell_formula_units_Z 4
_cell_length_a 12.9936(8)
_cell_length_b 17.9026(8)
_cell_length_c 7.1797(4)
_cell_measurement_reflns_used 1307
_cell_measurement_temperature 100(2)
_cell_measurement_theta_max 70.34
_cell_measurement_theta_min 4.52
_cell_volume 1497.33(17)
_computing_cell_refinement 'CrysAlisRED, (Oxford Diffraction, 2006)'
_computing_data_collection 'CrysAlisCCD (Oxford Diffraction, 2006)'
_computing_data_reduction CrysAlisRED
_computing_molecular_graphics 'SHELXTL (Sheldrick, 2008)'
_computing_publication_material SHELXTL
_computing_structure_refinement 'SHELXL97 (Sheldrick, 2008)'
_computing_structure_solution 'SHELXS97 (Sheldrick, 2008)'
_diffrn_ambient_temperature 100(2)
_diffrn_detector_area_resol_mean 10.2833
_diffrn_measured_fraction_theta_full 0.987
_diffrn_measured_fraction_theta_max 0.977
_diffrn_measurement_device_type 'Oxford Diffraction Gemini R'
_diffrn_measurement_method '\f & \w scans'
_diffrn_radiation_monochromator graphite
_diffrn_radiation_source 'Enhance (Cu) X-ray Source'
_diffrn_radiation_type CuK\a
_diffrn_radiation_wavelength 1.54184
_diffrn_reflns_av_R_equivalents 0.0397
_diffrn_reflns_av_sigmaI/netI 0.0499
_diffrn_reflns_limit_h_max 14
_diffrn_reflns_limit_h_min -15
_diffrn_reflns_limit_k_max 19
_diffrn_reflns_limit_k_min -21
_diffrn_reflns_limit_l_max 7
_diffrn_reflns_limit_l_min -8
_diffrn_reflns_number 3151
_diffrn_reflns_theta_full 69.00
_diffrn_reflns_theta_max 70.47
_diffrn_reflns_theta_min 4.53
_diffrn_standards_decay_% 0
_exptl_absorpt_coefficient_mu 9.299
_exptl_absorpt_correction_T_max 1.00
_exptl_absorpt_correction_T_min 0.43
_exptl_absorpt_correction_type multi-scan
_exptl_absorpt_process_details 'ABSPACK(Oxford Diffraction, 2006)'
_exptl_crystal_colour yellow
_exptl_crystal_density_diffrn 1.749
_exptl_crystal_density_method 'not measured'
_exptl_crystal_description needle
_exptl_crystal_F_000 804
_exptl_crystal_size_max 0.12
_exptl_crystal_size_mid 0.02
_exptl_crystal_size_min 0.02
_refine_diff_density_max 0.479
_refine_diff_density_min -0.411
_refine_ls_extinction_method none
_refine_ls_goodness_of_fit_ref 1.042
_refine_ls_hydrogen_treatment constr
_refine_ls_matrix_type full
_refine_ls_number_parameters 122
_refine_ls_number_reflns 1404
_refine_ls_number_restraints 0
_refine_ls_restrained_S_all 1.042
_refine_ls_R_factor_all 0.0443
_refine_ls_R_factor_gt 0.0391
_refine_ls_shift/su_max 0.000
_refine_ls_shift/su_mean 0.000
_refine_ls_structure_factor_coef Fsqd
_refine_ls_weighting_details 'calc w=1/[\s^2^(Fo^2^)+(0.0598P)^2^] where P=(Fo^2^+2Fc^2^)/3'
_refine_ls_weighting_scheme calc
_refine_ls_wR_factor_gt 0.0959
_refine_ls_wR_factor_ref 0.0997
_reflns_number_gt 1264
_reflns_number_total 1404
_reflns_threshold_expression I>2\(I)
_cod_data_source_file bi5024sup1.cif
_cod_data_source_block Co-BDC-4-phenyl-PNO
_cod_original_cell_volume 1497.32(16)
_cod_original_sg_symbol_H-M 'C 2/c'
_cod_database_code 2105726

loop_
_symmetry_equiv_pos_as_xyz
'x, y, z'
'-x, y, -z+1/2'
'x+1/2, y+1/2, z'
'-x+1/2, y+1/2, -z+1/2'
'-x, -y, -z'
'x, -y, z-1/2'
'-x+1/2, -y+1/2, -z'
'x+1/2, -y+1/2, z-1/2'

loop_
_atom_site_type_symbol
_atom_site_label
_atom_site_fract_x
_atom_site_fract_y
_atom_site_fract_z
_atom_site_U_iso_or_equiv
_atom_site_adp_type
_atom_site_calc_flag
_atom_site_refinement_flags
_atom_site_occupancy
_atom_site_symmetry_multiplicity
Co Co1 0.5000 0.0000 0.0000 0.01012(19) Uani d S 1 2
O O1 0.60170(14) 0.08775(10) 0.1862(2) 0.0153(4) Uani d . 1 1
C C2 0.64355(18) 0.10289(14) 0.3759(4) 0.0139(5) Uani d . 1 1
C C3 0.7008(2) 0.17830(15) 0.4404(4) 0.0183(5) Uani d . 1 1
O O4 0.64022(13) 0.06302(9) 0.5180(3) 0.0151(4) Uani d . 1 1
C C4 0.6533(2) 0.24064(15) 0.3120(4) 0.0184(5) Uani d . 1 1
H H4 0.5867 0.2346 0.1837 0.022 Uiso calc R 1 1
C C5 0.7979(2) 0.18898(15) 0.6300(4) 0.0191(5) Uani d . 1 1
H H5 0.8306 0.1477 0.7200 0.023 Uiso calc R 1 1
O O6 0.5000 -0.05720(13) 0.2500 0.0147(5) Uani d S 1 2
N N7 0.5000 -0.13221(16) 0.2500 0.0140(6) Uani d S 1 2
C C8 0.4023(2) -0.16891(15) 0.2079(4) 0.0173(5) Uani d . 1 1
H H8 0.3338 -0.1418 0.1765 0.021 Uiso calc R 1 1
C C9 0.4009(2) -0.24579(15) 0.2099(4) 0.0191(5) Uani d . 1 1
H H9 0.3316 -0.2712 0.1836 0.023 Uiso calc R 1 1
C C10 0.5000 -0.2872(2) 0.2500 0.0149(7) Uani d S 1 2
C C11 0.5000 -0.3696(2) 0.2500 0.0164(7) Uani d S 1 2
C C12 0.4016(2) -0.41010(15) 0.2196(4) 0.0199(6) Uani d . 1 1
H H12 0.3337 -0.3840 0.1992 0.024 Uiso calc R 1 1
C C13 0.4013(2) -0.48719(16) 0.2186(5) 0.0229(6) Uani d . 1 1
H H13 0.3335 -0.5137 0.1965 0.028 Uiso calc R 1 1
C C14 0.5000 -0.5260(2) 0.2500 0.0254(8) Uani d S 1 2
H H14 0.5000 -0.5790 0.2500 0.030 Uiso calc SR 1 2

loop_
_atom_site_aniso_label
_atom_site_aniso_U_11
_atom_site_aniso_U_22
_atom_site_aniso_U_33
_atom_site_aniso_U_12
_atom_site_aniso_U_13
_atom_site_aniso_U_23
Co1 0.0100(3) 0.0078(3) 0.0130(3) -0.00014(18) 0.0056(2) 0.00011(19)
O1 0.0171(8) 0.0141(9) 0.0143(8) -0.0047(6) 0.0067(7) -0.0023(7)
C2 0.0105(10) 0.0126(12) 0.0195(12) -0.0030(8) 0.0075(9) -0.0003(9)
C3 0.0167(11) 0.0208(13) 0.0215(13) -0.0039(9) 0.0122(10) -0.0035(10)
O4 0.0125(7) 0.0156(9) 0.0166(8) -0.0031(6) 0.0060(7) 0.0000(7)
C4 0.0169(11) 0.0190(13) 0.0188(12) -0.0017(10) 0.0075(10) -0.0019(10)
C5 0.0190(12) 0.0168(12) 0.0224(13) -0.0004(10) 0.0100(10) -0.0007(10)
O6 0.0207(11) 0.0070(11) 0.0174(11) 0.000 0.0094(10) 0.000
N7 0.0182(13) 0.0088(14) 0.0140(13) 0.000 0.0062(11) 0.000
C8 0.0149(12) 0.0151(13) 0.0216(12) 0.0004(9) 0.0077(10) -0.0015(9)
C9 0.0156(12) 0.0157(13) 0.0256(13) -0.0020(9) 0.0088(10) -0.0012(10)
C10 0.0155(15) 0.0136(17) 0.0146(16) 0.000 0.0057(13) 0.000
C11 0.0164(15) 0.0150(18) 0.0160(16) 0.000 0.0057(13) 0.000
C12 0.0149(12) 0.0154(13) 0.0270(13) -0.0002(9) 0.0071(10) -0.0012(10)
C13 0.0171(13) 0.0177(13) 0.0327(15) -0.0048(10) 0.0098(12) -0.0024(11)
C14 0.0239(18) 0.0107(18) 0.038(2) 0.000 0.0102(17) 0.000

loop_
_atom_type_symbol
_atom_type_description
_atom_type_scat_dispersion_real
_atom_type_scat_dispersion_imag
_atom_type_scat_source
C C 0.0181 0.0091 'International Tables Vol C Tables 4.2.6.8 and 6.1.1.4'
H H 0.0000 0.0000 'International Tables Vol C Tables 4.2.6.8 and 6.1.1.4'
N N 0.0311 0.0180 'International Tables Vol C Tables 4.2.6.8 and 6.1.1.4'
O O 0.0492 0.0322 'International Tables Vol C Tables 4.2.6.8 and 6.1.1.4'
Co Co -2.3653 3.6143 'International Tables Vol C Tables 4.2.6.8 and 6.1.1.4'

loop_
_geom_angle_atom_site_label_1
_geom_angle_atom_site_label_2
_geom_angle_atom_site_label_3
_geom_angle_site_symmetry_1
_geom_angle_site_symmetry_3
_geom_angle
O6 Co1 O6 5_655 . 180.00(11)
O6 Co1 O4 5_655 2_655 90.81(6)
O6 Co1 O4 . 2_655 89.19(6)
O6 Co1 O4 5_655 6 89.19(6)
O6 Co1 O4 . 6 90.81(6)
O4 Co1 O4 2_655 6 180.00(11)
O6 Co1 O1 5_655 . 86.57(6)
O6 Co1 O1 . . 93.43(6)
O4 Co1 O1 2_655 . 85.50(6)
O4 Co1 O1 6 . 94.50(6)
O6 Co1 O1 5_655 5_655 93.43(6)
O6 Co1 O1 . 5_655 86.57(6)
O4 Co1 O1 2_655 5_655 94.50(6)
O4 Co1 O1 6 5_655 85.50(6)
O1 Co1 O1 . 5_655 180.00(6)
C2 O1 Co1 . . 134.40(15)
O1 C2 O4 . . 127.1(2)
O1 C2 C3 . . 116.3(2)
O4 C2 C3 . . 116.5(2)
C5 C3 C4 . . 118.3(2)
C5 C3 C2 . . 121.9(2)
C4 C3 C2 . . 119.7(2)
C2 O4 Co1 . 2_655 126.47(15)
C5 C4 C3 7_656 . 120.9(2)
C5 C4 H4 7_656 . 119.5
C3 C4 H4 . . 119.5
C4 C5 C3 7_656 . 120.7(3)
C4 C5 H5 7_656 . 119.6
C3 C5 H5 . . 119.6
N7 O6 Co1 . 2_655 119.70(6)
N7 O6 Co1 . . 119.70(6)
Co1 O6 Co1 2_655 . 120.59(11)
C8 N7 C8 . 2_655 121.2(3)
C8 N7 O6 . . 119.38(15)
C8 N7 O6 2_655 . 119.38(15)
N7 C8 C9 . . 120.3(2)
N7 C8 H8 . . 119.9
C9 C8 H8 . . 119.9
C8 C9 C10 . . 121.0(2)
C8 C9 H9 . . 119.5
C10 C9 H9 . . 119.5
C9 C10 C9 2_655 . 116.1(3)
C9 C10 C11 2_655 . 121.93(16)
C9 C10 C11 . . 121.93(16)
C12 C11 C12 . 2_655 117.7(3)
C12 C11 C10 . . 121.14(17)
C12 C11 C10 2_655 . 121.14(17)
C13 C12 C11 . . 121.2(2)
C13 C12 H12 . . 119.4
C11 C12 H12 . . 119.4
C12 C13 C14 . . 120.0(3)
C12 C13 H13 . . 120.0
C14 C13 H13 . . 120.0
C13 C14 C13 2_655 . 119.9(4)
C13 C14 H14 2_655 . 120.1
C13 C14 H14 . . 120.1

loop_
_geom_bond_atom_site_label_1
_geom_bond_atom_site_label_2
_geom_bond_site_symmetry_2
_geom_bond_distance
Co1 O6 5_655 2.0665(12)
Co1 O6 . 2.0665(12)
Co1 O4 2_655 2.0977(16)
Co1 O4 6 2.0977(16)
Co1 O1 . 2.1062(16)
Co1 O1 5_655 2.1062(16)
O1 C2 . 1.253(3)
C2 O4 . 1.261(3)
C2 C3 . 1.512(3)
C3 C5 . 1.399(4)
C3 C4 . 1.405(4)
O4 Co1 2_655 2.0977(16)
C4 C5 7_656 1.389(4)
C4 H4 . 0.9500
C5 C4 7_656 1.389(4)
C5 H5 . 0.9500
O6 N7 . 1.343(4)
O6 Co1 2_655 2.0665(12)
N7 C8 . 1.339(3)
N7 C8 2_655 1.339(3)
C8 C9 . 1.377(4)
C8 H8 . 0.9500
C9 C10 . 1.401(3)
C9 H9 . 0.9500
C10 C9 2_655 1.401(3)
C10 C11 . 1.476(5)
C11 C12 . 1.400(3)
C11 C12 2_655 1.400(3)
C12 C13 . 1.380(4)
C12 H12 . 0.9500
C13 C14 . 1.386(3)
C13 H13 . 0.9500
C14 C13 2_655 1.386(3)
C14 H14 . 0.9500
